data_4517709
loop_
_publ_author_name
'Jung, Hyuk-Joon'
'Yu, Insun'
'Nyamayaro, Kudzanai'
'Mehrkhodavandi, Parisa'

_publ_section_title
;
 Indium-Catalyzed Block Copolymerization of Lactide and Methyl
 Methacrylate by Sequential Addition
;
_journal_name_full 'ACS Catalysis'
_journal_page_first 6488
_journal_page_last 6496
_journal_paper_doi 10.1021/acscatal.0c01365
_journal_year 2020
_chemical_formula_moiety 'C27 H50 In N2 O Si, C4 H10 O, F6 P'
_chemical_formula_sum 'C31 H60 F6 In N2 O2 P Si'
_chemical_formula_weight 780.69
_space_group_crystal_system tetragonal
_space_group_IT_number 96
_space_group_name_Hall 'P 4nw 2abw'
_space_group_name_H-M_alt 'P 43 21 2'
_atom_sites_solution_hydrogens geom
_audit_creation_date 2020-03-05
_audit_creation_method
;
Olex2 1.2
(compiled 2018.05.29 svn.r3508 for OlexSys, GUI svn.r5506)
;
_cell_angle_alpha 90
_cell_angle_beta 90
_cell_angle_gamma 90
_cell_formula_units_Z 8
_cell_length_a 14.750(7)
_cell_length_b 14.750(7)
_cell_length_c 35.67(2)
_cell_measurement_reflns_used 9476
_cell_measurement_temperature 90(2)
_cell_measurement_theta_max 32.175
_cell_measurement_theta_min 2.986
_cell_volume 7760(7)
_computing_cell_refinement 'SAINT v7.68A (Bruker, 2009)'
_computing_data_reduction 'SAINT v7.68A (Bruker, 2009)'
_computing_molecular_graphics 'Olex2 (Dolomanov et al., 2009)'
_computing_publication_material 'Olex2 (Dolomanov et al., 2009)'
_computing_structure_refinement 'ShelXL (Sheldrick, 2015)'
_computing_structure_solution 'SHELXT  (Sheldrick, 2015)'
_diffrn_ambient_temperature 90.15
_diffrn_detector 'Bruker APEX2 area detector'
_diffrn_detector_area_resol_mean 7.9
_diffrn_detector_type 'CCD area detector'
_diffrn_measured_fraction_theta_full 0.997
_diffrn_measured_fraction_theta_max 0.934
_diffrn_measurement_device 'three-circle diffractometer'
_diffrn_measurement_device_type 'Bruker SMART APEX2 area detector'
_diffrn_measurement_method '\w and \f scans'
_diffrn_radiation_monochromator 'mirror optics'
_diffrn_radiation_probe x-ray
_diffrn_radiation_type MoK\a
_diffrn_radiation_wavelength 0.71069
_diffrn_reflns_av_R_equivalents 0.0371
_diffrn_reflns_av_unetI/netI 0.0232
_diffrn_reflns_Laue_measured_fraction_full 0.997
_diffrn_reflns_Laue_measured_fraction_max 0.934
_diffrn_reflns_limit_h_max 21
_diffrn_reflns_limit_h_min -21
_diffrn_reflns_limit_k_max 19
_diffrn_reflns_limit_k_min -21
_diffrn_reflns_limit_l_max 52
_diffrn_reflns_limit_l_min -51
_diffrn_reflns_number 96058
_diffrn_reflns_point_group_measured_fraction_full 0.998
_diffrn_reflns_point_group_measured_fraction_max 0.933
_diffrn_reflns_theta_full 25.240
_diffrn_reflns_theta_max 32.597
_diffrn_reflns_theta_min 2.762
_diffrn_source 'microfocus sealed X-ray tube'
_diffrn_source_type 'Incoatec I\ms'
_exptl_absorpt_coefficient_mu 0.738
_exptl_absorpt_correction_T_max 0.7464
_exptl_absorpt_correction_T_min 0.6946
_exptl_absorpt_correction_type multi-scan
_exptl_absorpt_process_details
'SADABS-2008/1 (Bruker,2008) was used for absorption correction. wR2(int) was 0.0388 before and 0.0365 after correction. The Ratio of minimum to maximum transmission is 0.9306. The \l/2 correction factor is 0.0015.'
_exptl_crystal_colour colourless
_exptl_crystal_colour_primary colourless
_exptl_crystal_density_diffrn 1.336
_exptl_crystal_description irregular
_exptl_crystal_F_000 3264
_exptl_crystal_size_max 0.03
_exptl_crystal_size_mid 0.02
_exptl_crystal_size_min 0.01
_refine_diff_density_max 0.674
_refine_diff_density_min -0.464
_refine_diff_density_rms 0.062
_refine_ls_abs_structure_details
;
 Refined as an inversion twin.
;
_refine_ls_abs_structure_Flack 0.358(14)
_refine_ls_extinction_method none
_refine_ls_goodness_of_fit_ref 1.147
_refine_ls_hydrogen_treatment constr
_refine_ls_matrix_type full
_refine_ls_number_parameters 444
_refine_ls_number_reflns 12991
_refine_ls_number_restraints 6
_refine_ls_restrained_S_all 1.148
_refine_ls_R_factor_all 0.0304
_refine_ls_R_factor_gt 0.0273
_refine_ls_shift/su_max 0.001
_refine_ls_shift/su_mean 0.000
_refine_ls_structure_factor_coef Fsqd
_refine_ls_weighting_details 'w=1/[\s^2^(Fo^2^)+(0.0189P)^2^+4.3626P] where P=(Fo^2^+2Fc^2^)/3'
_refine_ls_weighting_scheme calc
_refine_ls_wR_factor_gt 0.0581
_refine_ls_wR_factor_ref 0.0589
_reflns_Friedel_coverage 0.776
_reflns_Friedel_fraction_full 1.000
_reflns_Friedel_fraction_max 0.932
_reflns_number_gt 12336
_reflns_number_total 12991
_reflns_threshold_expression 'I > 2\s(I)'
_cod_data_source_file cs0c01365_si_002.cif
_cod_data_source_block pm092(complex4)
_cod_depositor_comments 'Adding full bibliography for 4517706--4517710.cif.'
_cod_original_cell_volume 7762(9)
_cod_database_code 4517709
_shelx_shelxl_version_number 2017/1
_shelx_space_group_comment
;
The symmetry employed for this shelxl refinement is uniquely defined
by the following loop, which should always be used as a source of
symmetry information in preference to the above space-group names.
They are only intended as comments.
;
_shelx_estimated_absorpt_t_max 0.993
_shelx_estimated_absorpt_t_min 0.978
_olex2_refinement_description
;
1. Twinned data refinement
 Scales: 0.642(14)
 0.358(14)
2. Fixed Uiso
 At 1.2 times of:
  All C(H) groups, All C(H,H) groups, All N(H) groups
 At 1.5 times of:
  All C(H,H,H) groups
3. Restrained distances
 C28-C29 \\sim C30-C31
 with sigma of 0.01
 C29-O3 \\sim C30-O3
 with sigma of 0.01
 C28-O3 \\sim C31-O3
 with sigma of 0.01
 C31B-C30B \\sim C29B-C28B
 with sigma of 0.01
 C30B-O3B \\sim C29B-O3B
 with sigma of 0.01
 C31B-O3B \\sim C28B-O3B
 with sigma of 0.01
4. Others
 Sof(C28B)=Sof(H28D)=Sof(H28E)=Sof(H28F)=Sof(C29B)=Sof(H29C)=Sof(H29D)=
 Sof(O3B)=Sof(C30B)=Sof(H30C)=Sof(H30D)=Sof(C31B)=Sof(H31D)=Sof(H31E)=Sof(H31F)=
 1-FVAR(1)
 Sof(C28)=Sof(H28A)=Sof(H28B)=Sof(H28C)=Sof(C29)=Sof(H29A)=Sof(H29B)=Sof(O3)=
 Sof(C30)=Sof(H30A)=Sof(H30B)=Sof(C31)=Sof(H31A)=Sof(H31B)=Sof(H31C)=FVAR(1)
5.a Ternary CH refined with riding coordinates:
 C1(H1), C6(H6), N1(H1A)
5.b Secondary CH2 refined with riding coordinates:
 C2(H2A,H2B), C3(H3A,H3B), C4(H4A,H4B), C5(H5A,H5B), C7(H7A,H7B), C24(H24A,
 H24B), C29(H29A,H29B), C30(H30A,H30B), C29B(H29C,H29D), C30B(H30C,H30D)
5.c Me refined with riding coordinates:
 C15(H15A,H15B,H15C), C16(H16A,H16B,H16C), C17(H17A,H17B,H17C), C19(H19A,H19B,
 H19C), C20(H20A,H20B,H20C), C21(H21A,H21B,H21C), C22(H22A,H22B,H22C), C23(H23A,
 H23B,H23C), C25(H25A,H25B,H25C), C26(H26A,H26B,H26C), C27(H27A,H27B,H27C),
 C28(H28A,H28B,H28C), C31(H31A,H31B,H31C), C28B(H28D,H28E,H28F), C31B(H31D,H31E,
 H31F)
5.d Aromatic/amide H refined with riding coordinates:
 C10(H10), C12(H12)
;
_olex2_submission_special_instructions 'No special instructions were received'

loop_
_space_group_symop_operation_xyz
'x, y, z'
'-x, -y, z+1/2'
'x+1/2, -y+1/2, -z+1/4'
'-x+1/2, y+1/2, -z+3/4'
'-y, -x, -z+1/2'
'y, x, -z'
'y+1/2, -x+1/2, z+1/4'
'-y+1/2, x+1/2, z+3/4'

loop_
_atom_site_label
_atom_site_type_symbol
_atom_site_fract_x
_atom_site_fract_y
_atom_site_fract_z
_atom_site_U_iso_or_equiv
_atom_site_adp_type
_atom_site_occupancy
_atom_site_site_symmetry_order
_atom_site_calc_flag
_atom_site_refinement_flags_posn
_atom_site_refinement_flags_adp
_atom_site_refinement_flags_occupancy
_atom_site_disorder_assembly
_atom_site_disorder_group
C1 C 0.51643(16) 0.01493(16) 0.17279(7) 0.0195(5) Uani 1 1 d . . . . .
H1 H 0.570017 -0.017975 0.183264 0.023 Uiso 1 1 calc R . . . .
C2 C 0.4330(2) -0.0462(2) 0.17627(9) 0.0313(6) Uani 1 1 d . . . . .
H2A H 0.380867 -0.016856 0.163699 0.038 Uiso 1 1 calc R . . . .
H2B H 0.444991 -0.104434 0.163363 0.038 Uiso 1 1 calc R . . . .
C3 C 0.4088(2) -0.0649(2) 0.21699(10) 0.0390(7) Uani 1 1 d . . . . .
H3A H 0.352766 -0.101700 0.218131 0.047 Uiso 1 1 calc R . . . .
H3B H 0.458194 -0.099868 0.228979 0.047 Uiso 1 1 calc R . . . .
C4 C 0.3945(2) 0.0234(2) 0.23816(10) 0.0372(8) Uani 1 1 d . . . . .
H4A H 0.380913 0.010127 0.264766 0.045 Uiso 1 1 calc R . . . .
H4B H 0.342092 0.056256 0.227389 0.045 Uiso 1 1 calc R . . . .
C5 C 0.47891(19) 0.0829(2) 0.23572(8) 0.0260(6) Uani 1 1 d . . . . .
H5A H 0.530300 0.051732 0.248072 0.031 Uiso 1 1 calc R . . . .
H5B H 0.467878 0.140586 0.249144 0.031 Uiso 1 1 calc R . . . .
C6 C 0.50355(17) 0.10309(18) 0.19477(7) 0.0199(5) Uani 1 1 d . . . . .
H6 H 0.450658 0.135388 0.183407 0.024 Uiso 1 1 calc R . . . .
C7 C 0.57577(17) -0.03833(17) 0.11062(7) 0.0212(5) Uani 1 1 d . . . . .
H7A H 0.591604 -0.015984 0.085286 0.025 Uiso 1 1 calc R . . . .
H7B H 0.530153 -0.087059 0.107711 0.025 Uiso 1 1 calc R . . . .
C8 C 0.73611(15) -0.02214(15) 0.13496(6) 0.0149(4) Uani 1 1 d . . . . .
C9 C 0.81572(16) -0.06312(16) 0.14966(6) 0.0162(4) Uani 1 1 d . . . . .
C10 C 0.81209(16) -0.15524(17) 0.15868(6) 0.0186(4) Uani 1 1 d . . . . .
H10 H 0.865061 -0.182571 0.168765 0.022 Uiso 1 1 calc R . . . .
C11 C 0.73560(19) -0.20961(17) 0.15380(6) 0.0193(4) Uani 1 1 d . . . . .
C12 C 0.65981(18) -0.16838(16) 0.13875(7) 0.0218(5) Uani 1 1 d . . . . .
H12 H 0.606475 -0.203350 0.135035 0.026 Uiso 1 1 calc R . . . .
C13 C 0.65929(17) -0.07693(15) 0.12883(7) 0.0190(4) Uani 1 1 d . . . . .
C14 C 0.90352(18) -0.00870(18) 0.15471(8) 0.0222(5) Uani 1 1 d . . . . .
C15 C 0.98167(19) -0.0680(2) 0.16919(10) 0.0333(7) Uani 1 1 d . . . . .
H15A H 1.036319 -0.030869 0.172025 0.050 Uiso 1 1 calc R . . . .
H15B H 0.965059 -0.094064 0.193509 0.050 Uiso 1 1 calc R . . . .
H15C H 0.993462 -0.116971 0.151264 0.050 Uiso 1 1 calc R . . . .
C16 C 0.9346(2) 0.0322(2) 0.11723(10) 0.0338(7) Uani 1 1 d . . . . .
H16A H 0.990692 0.066597 0.121072 0.051 Uiso 1 1 calc R . . . .
H16B H 0.945585 -0.016627 0.099152 0.051 Uiso 1 1 calc R . . . .
H16C H 0.887414 0.072673 0.107557 0.051 Uiso 1 1 calc R . . . .
C17 C 0.88938(19) 0.06775(19) 0.18345(9) 0.0278(6) Uani 1 1 d . . . . .
H17A H 0.945902 0.101929 0.186401 0.042 Uiso 1 1 calc R . . . .
H17B H 0.841413 0.108482 0.174629 0.042 Uiso 1 1 calc R . . . .
H17C H 0.871799 0.041550 0.207623 0.042 Uiso 1 1 calc R . . . .
C18 C 0.7347(2) -0.31161(18) 0.16277(8) 0.0263(6) Uani 1 1 d . . . . .
C19 C 0.8228(3) -0.3442(2) 0.18024(10) 0.0414(8) Uani 1 1 d . . . . .
H19A H 0.818703 -0.409316 0.185385 0.062 Uiso 1 1 calc R . . . .
H19B H 0.873046 -0.332811 0.162870 0.062 Uiso 1 1 calc R . . . .
H19C H 0.833627 -0.311423 0.203717 0.062 Uiso 1 1 calc R . . . .
C20 C 0.7191(2) -0.36456(19) 0.12613(9) 0.0367(7) Uani 1 1 d . . . . .
H20A H 0.662417 -0.344388 0.114472 0.055 Uiso 1 1 calc R . . . .
H20B H 0.769699 -0.353477 0.108930 0.055 Uiso 1 1 calc R . . . .
H20C H 0.715264 -0.429528 0.131669 0.055 Uiso 1 1 calc R . . . .
C21 C 0.6565(3) -0.3327(2) 0.18994(11) 0.0487(9) Uani 1 1 d . . . . .
H21A H 0.599147 -0.311994 0.179015 0.073 Uiso 1 1 calc R . . . .
H21B H 0.653590 -0.398186 0.194366 0.073 Uiso 1 1 calc R . . . .
H21C H 0.666916 -0.301271 0.213765 0.073 Uiso 1 1 calc R . . . .
C22 C 0.5588(2) 0.25997(19) 0.19868(8) 0.0275(6) Uani 1 1 d . . . . .
H22A H 0.507934 0.277723 0.182605 0.041 Uiso 1 1 calc R . . . .
H22B H 0.540816 0.265130 0.225036 0.041 Uiso 1 1 calc R . . . .
H22C H 0.610604 0.299901 0.193842 0.041 Uiso 1 1 calc R . . . .
C23 C 0.66224(18) 0.13719(19) 0.21484(6) 0.0246(5) Uani 1 1 d . . . . .
H23A H 0.679353 0.074353 0.209411 0.037 Uiso 1 1 calc R . . . .
H23B H 0.714011 0.177156 0.210000 0.037 Uiso 1 1 calc R . . . .
H23C H 0.644223 0.142385 0.241194 0.037 Uiso 1 1 calc R . . . .
C24 C 0.60509(16) 0.26582(17) 0.09295(7) 0.0178(4) Uani 1 1 d . . . . .
H24A H 0.538813 0.271093 0.089154 0.021 Uiso 1 1 calc R . . . .
H24B H 0.625732 0.322103 0.105427 0.021 Uiso 1 1 calc R . . . .
C25 C 0.6423(2) 0.3686(2) 0.02075(9) 0.0403(8) Uani 1 1 d . . . . .
H25A H 0.669660 0.418189 0.035139 0.060 Uiso 1 1 calc R . . . .
H25B H 0.670620 0.365462 -0.004064 0.060 Uiso 1 1 calc R . . . .
H25C H 0.577151 0.379666 0.017944 0.060 Uiso 1 1 calc R . . . .
C26 C 0.78454(17) 0.2381(2) 0.05188(8) 0.0244(5) Uani 1 1 d . . . . .
H26A H 0.811460 0.287626 0.066423 0.037 Uiso 1 1 calc R . . . .
H26B H 0.793837 0.180618 0.065095 0.037 Uiso 1 1 calc R . . . .
H26C H 0.813432 0.235148 0.027169 0.037 Uiso 1 1 calc R . . . .
C27 C 0.6082(2) 0.1653(3) 0.01839(9) 0.0435(9) Uani 1 1 d . . . . .
H27A H 0.637276 0.161679 -0.006253 0.065 Uiso 1 1 calc R . . . .
H27B H 0.616466 0.107761 0.031712 0.065 Uiso 1 1 calc R . . . .
H27C H 0.543252 0.177158 0.015197 0.065 Uiso 1 1 calc R . . . .
C28 C 1.0314(13) 0.0265(14) -0.0051(5) 0.040(3) Uani 0.532(4) 1 d D . P A -1
H28A H 1.035057 0.082587 -0.019771 0.059 Uiso 0.532(4) 1 calc R . P A -1
H28B H 1.070980 0.031226 0.016846 0.059 Uiso 0.532(4) 1 calc R . P A -1
H28C H 1.050807 -0.024739 -0.020669 0.059 Uiso 0.532(4) 1 calc R . P A -1
C29 C 0.9351(4) 0.0117(4) 0.00748(18) 0.0343(13) Uani 0.532(4) 1 d D . P A -1
H29A H 0.914845 0.063474 0.023056 0.041 Uiso 0.532(4) 1 calc R . P A -1
H29B H 0.894610 0.007338 -0.014573 0.041 Uiso 0.532(4) 1 calc R . P A -1
O3 O 0.9310(3) -0.0692(3) 0.02850(12) 0.0375(11) Uani 0.532(4) 1 d D . P A -1
C30 C 0.8413(5) -0.0913(5) 0.04008(19) 0.0477(18) Uani 0.532(4) 1 d D . P A -1
H30A H 0.801279 -0.096897 0.017931 0.057 Uiso 0.532(4) 1 calc R . P A -1
H30B H 0.817043 -0.042785 0.056436 0.057 Uiso 0.532(4) 1 calc R . P A -1
C31 C 0.8442(7) -0.1790(5) 0.0609(2) 0.068(3) Uani 0.532(4) 1 d D . P A -1
H31A H 0.782927 -0.195197 0.069134 0.103 Uiso 0.532(4) 1 calc R . P A -1
H31B H 0.868003 -0.226634 0.044515 0.103 Uiso 0.532(4) 1 calc R . P A -1
H31C H 0.883715 -0.172701 0.082893 0.103 Uiso 0.532(4) 1 calc R . P A -1
N1 N 0.53525(13) 0.03749(13) 0.13272(6) 0.0177(4) Uani 1 1 d . . . . .
H1A H 0.476787 0.055254 0.120572 0.021 Uiso 1 1 calc R . . . .
N2 N 0.58483(13) 0.16411(14) 0.19037(5) 0.0175(4) Uani 1 1 d . . . . .
O1 O 0.73567(11) 0.06644(11) 0.12545(5) 0.0184(3) Uani 1 1 d . . . . .
F1 F 0.87422(12) 0.28804(12) 0.19598(4) 0.0281(3) Uani 1 1 d . . . . .
F2 F 0.77976(13) 0.40744(11) 0.13283(5) 0.0335(4) Uani 1 1 d . . . . .
F3 F 0.75646(12) 0.38556(12) 0.19495(5) 0.0310(4) Uani 1 1 d . . . . .
F4 F 0.89819(11) 0.31114(11) 0.13408(4) 0.0246(3) Uani 1 1 d . . . . .
F5 F 0.75967(10) 0.26444(10) 0.15494(4) 0.0224(3) Uani 1 1 d . . . . .
F6 F 0.89466(12) 0.43095(12) 0.17423(5) 0.0302(4) Uani 1 1 d . . . . .
Si1 Si 0.66048(5) 0.25897(5) 0.04604(2) 0.01939(13) Uani 1 1 d . . . . .
P1 P 0.82698(4) 0.34858(4) 0.16470(2) 0.01688(11) Uani 1 1 d . . . . .
In1 In 0.62979(2) 0.15539(2) 0.12957(2) 0.01489(4) Uani 1 1 d . . . . .
C28B C 0.7690(6) -0.0873(6) 0.0388(2) 0.053(2) Uani 0.468(4) 1 d D . P A -2
H28D H 0.764720 -0.045050 0.059951 0.080 Uiso 0.468(4) 1 calc R . P A -2
H28E H 0.832265 -0.105775 0.035414 0.080 Uiso 0.468(4) 1 calc R . P A -2
H28F H 0.747193 -0.057548 0.015984 0.080 Uiso 0.468(4) 1 calc R . P A -2
C29B C 0.7119(5) -0.1694(5) 0.04671(18) 0.0375(16) Uani 0.468(4) 1 d D . P A -2
H29C H 0.733317 -0.199113 0.069962 0.045 Uiso 0.468(4) 1 calc R . P A -2
H29D H 0.648093 -0.150800 0.050497 0.045 Uiso 0.468(4) 1 calc R . P A -2
O3B O 0.7172(4) -0.2309(3) 0.01666(14) 0.0430(13) Uani 0.468(4) 1 d D . P A -2
C30B C 0.6570(7) -0.3043(6) 0.0208(2) 0.038(2) Uani 0.468(4) 1 d D . P A -2
H30C H 0.594109 -0.281595 0.023314 0.046 Uiso 0.468(4) 1 calc R . P A -2
H30D H 0.672294 -0.338955 0.043733 0.046 Uiso 0.468(4) 1 calc R . P A -2
C31B C 0.6645(8) -0.3640(7) -0.0127(3) 0.051(3) Uani 0.468(4) 1 d D . P A -2
H31D H 0.622793 -0.415308 -0.010101 0.077 Uiso 0.468(4) 1 calc R . P A -2
H31E H 0.648800 -0.329320 -0.035255 0.077 Uiso 0.468(4) 1 calc R . P A -2
H31F H 0.726753 -0.386509 -0.014897 0.077 Uiso 0.468(4) 1 calc R . P A -2

loop_
_atom_site_aniso_label
_atom_site_aniso_U_11
_atom_site_aniso_U_22
_atom_site_aniso_U_33
_atom_site_aniso_U_23
_atom_site_aniso_U_13
_atom_site_aniso_U_12
C1 0.0147(11) 0.0186(11) 0.0253(11) 0.0047(9) -0.0002(8) 0.0014(8)
C2 0.0190(13) 0.0287(15) 0.0461(16) 0.0086(13) -0.0022(12) -0.0078(10)
C3 0.0279(16) 0.0368(17) 0.0524(19) 0.0164(15) 0.0085(14) -0.0079(12)
C4 0.0250(15) 0.0417(18) 0.0450(18) 0.0154(15) 0.0150(13) 0.0041(13)
C5 0.0243(13) 0.0303(14) 0.0233(12) 0.0087(10) 0.0087(10) 0.0040(11)
C6 0.0160(11) 0.0214(12) 0.0224(11) 0.0044(9) 0.0022(9) 0.0042(9)
C7 0.0192(11) 0.0161(11) 0.0282(12) -0.0042(9) -0.0107(9) 0.0031(9)
C8 0.0153(10) 0.0136(10) 0.0159(10) -0.0004(8) 0.0020(8) 0.0046(8)
C9 0.0162(10) 0.0161(10) 0.0165(10) 0.0004(8) 0.0023(8) 0.0036(8)
C10 0.0185(10) 0.0181(11) 0.0190(10) 0.0011(9) 0.0007(8) 0.0058(9)
C11 0.0264(13) 0.0142(11) 0.0173(10) -0.0017(8) -0.0007(9) 0.0032(8)
C12 0.0200(11) 0.0174(11) 0.0281(11) -0.0053(8) -0.0048(9) -0.0008(9)
C13 0.0176(10) 0.0173(10) 0.0221(10) -0.0032(8) -0.0039(9) 0.0029(8)
C14 0.0146(11) 0.0205(12) 0.0313(13) 0.0052(10) 0.0001(10) 0.0018(9)
C15 0.0168(13) 0.0291(15) 0.0540(19) 0.0052(14) -0.0040(12) 0.0046(11)
C16 0.0207(13) 0.0384(16) 0.0425(17) 0.0133(14) 0.0102(12) 0.0021(11)
C17 0.0203(13) 0.0226(12) 0.0406(16) -0.0021(11) -0.0071(11) -0.0015(10)
C18 0.0342(15) 0.0137(11) 0.0310(14) 0.0001(10) -0.0065(11) 0.0020(10)
C19 0.059(2) 0.0184(13) 0.0463(17) 0.0016(13) -0.0265(16) 0.0065(13)
C20 0.0473(17) 0.0184(12) 0.0444(17) -0.0069(12) -0.0173(14) 0.0083(12)
C21 0.064(2) 0.0268(16) 0.055(2) 0.0111(15) 0.0112(19) -0.0058(17)
C22 0.0313(14) 0.0206(12) 0.0306(13) -0.0055(10) 0.0106(11) 0.0043(11)
C23 0.0222(11) 0.0349(14) 0.0166(9) 0.0014(9) -0.0013(9) -0.0007(10)
C24 0.0166(11) 0.0171(11) 0.0195(11) 0.0032(8) -0.0002(8) 0.0019(8)
C25 0.0328(16) 0.0531(19) 0.0351(15) 0.0259(14) 0.0108(12) 0.0125(15)
C26 0.0148(11) 0.0343(15) 0.0241(12) 0.0039(10) 0.0007(9) 0.0019(10)
C27 0.0318(16) 0.069(2) 0.0297(14) -0.0181(15) 0.0040(12) -0.0192(16)
C28 0.035(4) 0.043(6) 0.041(11) 0.003(5) 0.006(5) -0.004(3)
C29 0.032(3) 0.034(3) 0.037(3) 0.004(2) -0.002(2) 0.000(2)
O3 0.048(3) 0.031(2) 0.033(2) 0.0006(17) 0.0082(19) -0.0065(19)
C30 0.053(4) 0.054(4) 0.036(3) -0.015(3) 0.019(3) -0.022(4)
C31 0.126(8) 0.039(4) 0.040(4) -0.015(3) 0.051(5) -0.035(5)
N1 0.0150(9) 0.0173(9) 0.0209(9) -0.0009(7) -0.0037(7) 0.0029(7)
N2 0.0175(9) 0.0178(9) 0.0171(8) 0.0003(7) 0.0021(7) 0.0020(8)
O1 0.0186(8) 0.0136(7) 0.0231(8) 0.0020(6) 0.0015(7) 0.0027(6)
F1 0.0340(9) 0.0299(8) 0.0204(7) 0.0000(6) -0.0081(7) 0.0015(7)
F2 0.0463(10) 0.0216(8) 0.0326(9) 0.0070(7) -0.0046(8) 0.0055(7)
F3 0.0269(8) 0.0320(9) 0.0340(9) -0.0093(7) 0.0128(7) -0.0016(7)
F4 0.0227(8) 0.0279(8) 0.0232(7) -0.0089(6) 0.0061(6) -0.0045(6)
F5 0.0198(7) 0.0215(7) 0.0259(7) -0.0005(6) -0.0015(6) -0.0065(6)
F6 0.0329(9) 0.0256(8) 0.0321(8) -0.0121(7) 0.0101(7) -0.0148(7)
Si1 0.0145(3) 0.0276(3) 0.0161(3) 0.0033(2) -0.0011(2) -0.0014(3)
P1 0.0176(3) 0.0150(3) 0.0180(2) -0.0014(2) 0.0025(2) -0.0022(2)
In1 0.01697(7) 0.01377(7) 0.01393(6) 0.00157(5) 0.00052(5) 0.00350(5)
C28B 0.047(5) 0.076(6) 0.037(4) -0.024(4) 0.008(4) -0.018(4)
C29B 0.040(4) 0.045(4) 0.028(3) -0.008(3) 0.001(3) 0.000(3)
O3B 0.055(3) 0.040(3) 0.034(2) -0.012(2) -0.004(2) 0.001(2)
C30B 0.047(6) 0.036(5) 0.031(4) 0.006(3) -0.009(4) -0.001(4)
C31B 0.078(9) 0.036(5) 0.041(5) 0.001(4) -0.014(5) 0.001(5)

loop_
_atom_type_symbol
_atom_type_description
_atom_type_scat_dispersion_real
_atom_type_scat_dispersion_imag
_atom_type_scat_source
C C 0.0033 0.0016 'International Tables Vol C Tables 4.2.6.8 and 6.1.1.4'
H H 0.0000 0.0000 'International Tables Vol C Tables 4.2.6.8 and 6.1.1.4'
F F 0.0171 0.0103 'International Tables Vol C Tables 4.2.6.8 and 6.1.1.4'
In In -0.7276 1.3100 'International Tables Vol C Tables 4.2.6.8 and 6.1.1.4'
N N 0.0061 0.0033 'International Tables Vol C Tables 4.2.6.8 and 6.1.1.4'
O O 0.0106 0.0060 'International Tables Vol C Tables 4.2.6.8 and 6.1.1.4'
P P 0.1023 0.0942 'International Tables Vol C Tables 4.2.6.8 and 6.1.1.4'
Si Si 0.0817 0.0704 'International Tables Vol C Tables 4.2.6.8 and 6.1.1.4'

loop_
_geom_angle_atom_site_label_1
_geom_angle_atom_site_label_2
_geom_angle_atom_site_label_3
_geom_angle
_geom_angle_site_symmetry_1
_geom_angle_site_symmetry_3
_geom_angle_publ_flag
C2 C1 H1 108.6 . . ?
C6 C1 H1 108.6 . . ?
C6 C1 C2 111.1(2) . . ?
N1 C1 H1 108.6 . . ?
N1 C1 C2 111.0(2) . . ?
N1 C1 C6 108.93(19) . . ?
C1 C2 H2A 109.2 . . ?
C1 C2 H2B 109.2 . . ?
H2A C2 H2B 107.9 . . ?
C3 C2 C1 111.9(3) . . ?
C3 C2 H2A 109.2 . . ?
C3 C2 H2B 109.2 . . ?
C2 C3 H3A 109.5 . . ?
C2 C3 H3B 109.5 . . ?
H3A C3 H3B 108.1 . . ?
C4 C3 C2 110.6(3) . . ?
C4 C3 H3A 109.5 . . ?
C4 C3 H3B 109.5 . . ?
C3 C4 H4A 109.5 . . ?
C3 C4 H4B 109.5 . . ?
C3 C4 C5 110.6(2) . . ?
H4A C4 H4B 108.1 . . ?
C5 C4 H4A 109.5 . . ?
C5 C4 H4B 109.5 . . ?
C4 C5 H5A 109.4 . . ?
C4 C5 H5B 109.4 . . ?
C4 C5 C6 111.1(3) . . ?
H5A C5 H5B 108.0 . . ?
C6 C5 H5A 109.4 . . ?
C6 C5 H5B 109.4 . . ?
C1 C6 C5 110.6(2) . . ?
C1 C6 H6 107.1 . . ?
C5 C6 H6 107.1 . . ?
N2 C6 C1 110.8(2) . . ?
N2 C6 C5 113.8(2) . . ?
N2 C6 H6 107.1 . . ?
H7A C7 H7B 107.8 . . ?
C13 C7 H7A 109.1 . . ?
C13 C7 H7B 109.1 . . ?
N1 C7 H7A 109.1 . . ?
N1 C7 H7B 109.1 . . ?
N1 C7 C13 112.53(19) . . ?
C13 C8 C9 118.5(2) . . ?
O1 C8 C9 120.6(2) . . ?
O1 C8 C13 120.8(2) . . ?
C8 C9 C14 121.2(2) . . ?
C10 C9 C8 117.8(2) . . ?
C10 C9 C14 120.9(2) . . ?
C9 C10 H10 117.9 . . ?
C11 C10 C9 124.1(2) . . ?
C11 C10 H10 117.9 . . ?
C10 C11 C18 122.9(2) . . ?
C12 C11 C10 116.7(2) . . ?
C12 C11 C18 120.3(2) . . ?
C11 C12 H12 119.0 . . ?
C11 C12 C13 121.9(2) . . ?
C13 C12 H12 119.0 . . ?
C8 C13 C7 120.6(2) . . ?
C12 C13 C7 118.7(2) . . ?
C12 C13 C8 120.7(2) . . ?
C9 C14 C15 112.0(2) . . ?
C9 C14 C16 110.8(2) . . ?
C9 C14 C17 110.3(2) . . ?
C15 C14 C16 107.0(2) . . ?
C15 C14 C17 107.2(2) . . ?
C16 C14 C17 109.4(2) . . ?
C14 C15 H15A 109.5 . . ?
C14 C15 H15B 109.5 . . ?
C14 C15 H15C 109.5 . . ?
H15A C15 H15B 109.5 . . ?
H15A C15 H15C 109.5 . . ?
H15B C15 H15C 109.5 . . ?
C14 C16 H16A 109.5 . . ?
C14 C16 H16B 109.5 . . ?
C14 C16 H16C 109.5 . . ?
H16A C16 H16B 109.5 . . ?
H16A C16 H16C 109.5 . . ?
H16B C16 H16C 109.5 . . ?
C14 C17 H17A 109.5 . . ?
C14 C17 H17B 109.5 . . ?
C14 C17 H17C 109.5 . . ?
H17A C17 H17B 109.5 . . ?
H17A C17 H17C 109.5 . . ?
H17B C17 H17C 109.5 . . ?
C11 C18 C20 108.7(2) . . ?
C11 C18 C21 109.6(2) . . ?
C19 C18 C11 112.7(3) . . ?
C19 C18 C20 108.4(2) . . ?
C19 C18 C21 108.6(3) . . ?
C21 C18 C20 108.7(3) . . ?
C18 C19 H19A 109.5 . . ?
C18 C19 H19B 109.5 . . ?
C18 C19 H19C 109.5 . . ?
H19A C19 H19B 109.5 . . ?
H19A C19 H19C 109.5 . . ?
H19B C19 H19C 109.5 . . ?
C18 C20 H20A 109.5 . . ?
C18 C20 H20B 109.5 . . ?
C18 C20 H20C 109.5 . . ?
H20A C20 H20B 109.5 . . ?
H20A C20 H20C 109.5 . . ?
H20B C20 H20C 109.5 . . ?
C18 C21 H21A 109.5 . . ?
C18 C21 H21B 109.5 . . ?
C18 C21 H21C 109.5 . . ?
H21A C21 H21B 109.5 . . ?
H21A C21 H21C 109.5 . . ?
H21B C21 H21C 109.5 . . ?
H22A C22 H22B 109.5 . . ?
H22A C22 H22C 109.5 . . ?
H22B C22 H22C 109.5 . . ?
N2 C22 H22A 109.5 . . ?
N2 C22 H22B 109.5 . . ?
N2 C22 H22C 109.5 . . ?
H23A C23 H23B 109.5 . . ?
H23A C23 H23C 109.5 . . ?
H23B C23 H23C 109.5 . . ?
N2 C23 H23A 109.5 . . ?
N2 C23 H23B 109.5 . . ?
N2 C23 H23C 109.5 . . ?
H24A C24 H24B 107.4 . . ?
Si1 C24 H24A 108.3 . . ?
Si1 C24 H24B 108.3 . . ?
Si1 C24 In1 115.86(12) . . ?
In1 C24 H24A 108.3 . . ?
In1 C24 H24B 108.3 . . ?
H25A C25 H25B 109.5 . . ?
H25A C25 H25C 109.5 . . ?
H25B C25 H25C 109.5 . . ?
Si1 C25 H25A 109.5 . . ?
Si1 C25 H25B 109.5 . . ?
Si1 C25 H25C 109.5 . . ?
H26A C26 H26B 109.5 . . ?
H26A C26 H26C 109.5 . . ?
H26B C26 H26C 109.5 . . ?
Si1 C26 H26A 109.5 . . ?
Si1 C26 H26B 109.5 . . ?
Si1 C26 H26C 109.5 . . ?
H27A C27 H27B 109.5 . . ?
H27A C27 H27C 109.5 . . ?
H27B C27 H27C 109.5 . . ?
Si1 C27 H27A 109.5 . . ?
Si1 C27 H27B 109.5 . . ?
Si1 C27 H27C 109.5 . . ?
H28A C28 H28B 109.5 . . ?
H28A C28 H28C 109.5 . . ?
H28B C28 H28C 109.5 . . ?
C29 C28 H28A 109.5 . . ?
C29 C28 H28B 109.5 . . ?
C29 C28 H28C 109.5 . . ?
C28 C29 H29A 109.9 . . ?
C28 C29 H29B 109.9 . . ?
H29A C29 H29B 108.3 . . ?
O3 C29 C28 108.7(10) . . ?
O3 C29 H29A 109.9 . . ?
O3 C29 H29B 109.9 . . ?
C29 O3 C30 112.8(5) . . ?
O3 C30 H30A 110.0 . . ?
O3 C30 H30B 110.0 . . ?
O3 C30 C31 108.4(7) . . ?
H30A C30 H30B 108.4 . . ?
C31 C30 H30A 110.0 . . ?
C31 C30 H30B 110.0 . . ?
C30 C31 H31A 109.5 . . ?
C30 C31 H31B 109.5 . . ?
C30 C31 H31C 109.5 . . ?
H31A C31 H31B 109.5 . . ?
H31A C31 H31C 109.5 . . ?
H31B C31 H31C 109.5 . . ?
C1 N1 H1A 108.2 . . ?
C1 N1 In1 109.74(14) . . ?
C7 N1 C1 114.38(19) . . ?
C7 N1 H1A 108.2 . . ?
C7 N1 In1 107.88(15) . . ?
In1 N1 H1A 108.2 . . ?
C6 N2 In1 107.33(15) . . ?
C22 N2 C6 109.86(19) . . ?
C22 N2 In1 108.54(15) . . ?
C23 N2 C6 112.89(19) . . ?
C23 N2 C22 109.4(2) . . ?
C23 N2 In1 108.69(14) . . ?
C8 O1 In1 127.34(14) . . ?
C24 Si1 C25 108.84(13) . . ?
C24 Si1 C26 109.78(12) . . ?
C26 Si1 C25 109.66(14) . . ?
C27 Si1 C24 109.48(13) . . ?
C27 Si1 C25 109.04(18) . . ?
C27 Si1 C26 110.02(15) . . ?
F1 P1 F2 178.84(10) . . ?
F1 P1 F3 90.17(10) . . ?
F1 P1 F4 89.87(10) . . ?
F1 P1 F5 89.38(9) . . ?
F1 P1 F6 90.22(10) . . ?
F2 P1 F3 90.65(11) . . ?
F2 P1 F4 89.32(10) . . ?
F2 P1 F5 89.78(9) . . ?
F2 P1 F6 90.60(10) . . ?
F3 P1 F4 179.94(12) . . ?
F3 P1 F5 90.44(9) . . ?
F3 P1 F6 90.19(9) . . ?
F4 P1 F5 89.51(8) . . ?
F6 P1 F4 89.86(9) . . ?
F6 P1 F5 179.25(10) . . ?
C24 In1 N1 121.49(8) . . ?
C24 In1 N2 119.66(9) . . ?
N1 In1 N2 79.27(7) . . ?
O1 In1 C24 125.44(8) . . ?
O1 In1 N1 88.90(7) . . ?
O1 In1 N2 109.14(7) . . ?
H28D C28B H28E 109.5 . . ?
H28D C28B H28F 109.5 . . ?
H28E C28B H28F 109.5 . . ?
C29B C28B H28D 109.5 . . ?
C29B C28B H28E 109.5 . . ?
C29B C28B H28F 109.5 . . ?
C28B C29B H29C 109.6 . . ?
C28B C29B H29D 109.6 . . ?
H29C C29B H29D 108.1 . . ?
O3B C29B C28B 110.3(6) . . ?
O3B C29B H29C 109.6 . . ?
O3B C29B H29D 109.6 . . ?
C29B O3B C30B 112.4(6) . . ?
O3B C30B H30C 109.9 . . ?
O3B C30B H30D 109.9 . . ?
O3B C30B C31B 108.8(7) . . ?
H30C C30B H30D 108.3 . . ?
C31B C30B H30C 109.9 . . ?
C31B C30B H30D 109.9 . . ?
C30B C31B H31D 109.5 . . ?
C30B C31B H31E 109.5 . . ?
C30B C31B H31F 109.5 . . ?
H31D C31B H31E 109.5 . . ?
H31D C31B H31F 109.5 . . ?
H31E C31B H31F 109.5 . . ?

loop_
_geom_bond_atom_site_label_1
_geom_bond_atom_site_label_2
_geom_bond_distance
_geom_bond_site_symmetry_2
_geom_bond_publ_flag
C1 H1 1.0000 . ?
C1 C2 1.531(4) . ?
C1 C6 1.530(4) . ?
C1 N1 1.494(3) . ?
C2 H2A 0.9900 . ?
C2 H2B 0.9900 . ?
C2 C3 1.521(4) . ?
C3 H3A 0.9900 . ?
C3 H3B 0.9900 . ?
C3 C4 1.520(5) . ?
C4 H4A 0.9900 . ?
C4 H4B 0.9900 . ?
C4 C5 1.525(4) . ?
C5 H5A 0.9900 . ?
C5 H5B 0.9900 . ?
C5 C6 1.534(4) . ?
C6 H6 1.0000 . ?
C6 N2 1.507(3) . ?
C7 H7A 0.9900 . ?
C7 H7B 0.9900 . ?
C7 C13 1.505(3) . ?
C7 N1 1.493(3) . ?
C8 C9 1.421(3) . ?
C8 C13 1.409(3) . ?
C8 O1 1.350(3) . ?
C9 C10 1.397(4) . ?
C9 C14 1.534(4) . ?
C10 H10 0.9500 . ?
C10 C11 1.395(4) . ?
C11 C12 1.381(4) . ?
C11 C18 1.538(4) . ?
C12 H12 0.9500 . ?
C12 C13 1.395(3) . ?
C14 C15 1.537(4) . ?
C14 C16 1.537(4) . ?
C14 C17 1.538(4) . ?
C15 H15A 0.9800 . ?
C15 H15B 0.9800 . ?
C15 H15C 0.9800 . ?
C16 H16A 0.9800 . ?
C16 H16B 0.9800 . ?
C16 H16C 0.9800 . ?
C17 H17A 0.9800 . ?
C17 H17B 0.9800 . ?
C17 H17C 0.9800 . ?
C18 C19 1.520(4) . ?
C18 C20 1.540(4) . ?
C18 C21 1.538(5) . ?
C19 H19A 0.9800 . ?
C19 H19B 0.9800 . ?
C19 H19C 0.9800 . ?
C20 H20A 0.9800 . ?
C20 H20B 0.9800 . ?
C20 H20C 0.9800 . ?
C21 H21A 0.9800 . ?
C21 H21B 0.9800 . ?
C21 H21C 0.9800 . ?
C22 H22A 0.9800 . ?
C22 H22B 0.9800 . ?
C22 H22C 0.9800 . ?
C22 N2 1.495(3) . ?
C23 H23A 0.9800 . ?
C23 H23B 0.9800 . ?
C23 H23C 0.9800 . ?
C23 N2 1.491(3) . ?
C24 H24A 0.9900 . ?
C24 H24B 0.9900 . ?
C24 Si1 1.865(3) . ?
C24 In1 2.120(2) . ?
C25 H25A 0.9800 . ?
C25 H25B 0.9800 . ?
C25 H25C 0.9800 . ?
C25 Si1 1.871(3) . ?
C26 H26A 0.9800 . ?
C26 H26B 0.9800 . ?
C26 H26C 0.9800 . ?
C26 Si1 1.867(3) . ?
C27 H27A 0.9800 . ?
C27 H27B 0.9800 . ?
C27 H27C 0.9800 . ?
C27 Si1 1.865(3) . ?
C28 H28A 0.9800 . ?
C28 H28B 0.9800 . ?
C28 H28C 0.9800 . ?
C28 C29 1.506(13) . ?
C29 H29A 0.9900 . ?
C29 H29B 0.9900 . ?
C29 O3 1.411(6) . ?
O3 C30 1.424(7) . ?
C30 H30A 0.9900 . ?
C30 H30B 0.9900 . ?
C30 C31 1.494(10) . ?
C31 H31A 0.9800 . ?
C31 H31B 0.9800 . ?
C31 H31C 0.9800 . ?
N1 H1A 1.0000 . ?
N1 In1 2.232(2) . ?
N2 In1 2.272(2) . ?
O1 In1 2.0450(19) . ?
F1 P1 1.5900(18) . ?
F2 P1 1.5911(19) . ?
F3 P1 1.5952(18) . ?
F4 P1 1.6128(17) . ?
F5 P1 1.6269(17) . ?
F6 P1 1.6089(18) . ?
C28B H28D 0.9800 . ?
C28B H28E 0.9800 . ?
C28B H28F 0.9800 . ?
C28B C29B 1.501(10) . ?
C29B H29C 0.9900 . ?
C29B H29D 0.9900 . ?
C29B O3B 1.406(7) . ?
O3B C30B 1.408(9) . ?
C30B H30C 0.9900 . ?
C30B H30D 0.9900 . ?
C30B C31B 1.490(9) . ?
C31B H31D 0.9800 . ?
C31B H31E 0.9800 . ?
C31B H31F 0.9800 . ?

loop_
_geom_torsion_atom_site_label_1
_geom_torsion_atom_site_label_2
_geom_torsion_atom_site_label_3
_geom_torsion_atom_site_label_4
_geom_torsion
_geom_torsion_site_symmetry_1
_geom_torsion_site_symmetry_2
_geom_torsion_site_symmetry_3
_geom_torsion_site_symmetry_4
_geom_torsion_publ_flag
C1 C2 C3 C4 56.1(4) . . . . ?
C1 C6 N2 C22 158.2(2) . . . . ?
C1 C6 N2 C23 -79.3(2) . . . . ?
C1 C6 N2 In1 40.4(2) . . . . ?
C2 C1 C6 C5 54.4(3) . . . . ?
C2 C1 C6 N2 -178.4(2) . . . . ?
C2 C1 N1 C7 -74.7(3) . . . . ?
C2 C1 N1 In1 163.94(18) . . . . ?
C2 C3 C4 C5 -57.3(4) . . . . ?
C3 C4 C5 C6 57.8(3) . . . . ?
C4 C5 C6 C1 -56.3(3) . . . . ?
C4 C5 C6 N2 178.2(2) . . . . ?
C5 C6 N2 C22 -76.3(3) . . . . ?
C5 C6 N2 C23 46.1(3) . . . . ?
C5 C6 N2 In1 165.82(17) . . . . ?
C6 C1 C2 C3 -54.8(3) . . . . ?
C6 C1 N1 C7 162.74(19) . . . . ?
C6 C1 N1 In1 41.4(2) . . . . ?
C8 C9 C10 C11 0.7(4) . . . . ?
C8 C9 C14 C15 -177.2(2) . . . . ?
C8 C9 C14 C16 -57.8(3) . . . . ?
C8 C9 C14 C17 63.5(3) . . . . ?
C9 C8 C13 C7 -175.4(2) . . . . ?
C9 C8 C13 C12 3.2(4) . . . . ?
C9 C8 O1 In1 -146.22(18) . . . . ?
C9 C10 C11 C12 0.6(4) . . . . ?
C9 C10 C11 C18 177.9(2) . . . . ?
C10 C9 C14 C15 1.4(4) . . . . ?
C10 C9 C14 C16 120.8(3) . . . . ?
C10 C9 C14 C17 -117.8(3) . . . . ?
C10 C11 C12 C13 0.0(4) . . . . ?
C10 C11 C18 C19 4.6(4) . . . . ?
C10 C11 C18 C20 -115.6(3) . . . . ?
C10 C11 C18 C21 125.7(3) . . . . ?
C11 C12 C13 C7 176.6(2) . . . . ?
C11 C12 C13 C8 -2.0(4) . . . . ?
C12 C11 C18 C19 -178.2(3) . . . . ?
C12 C11 C18 C20 61.6(3) . . . . ?
C12 C11 C18 C21 -57.1(3) . . . . ?
C13 C7 N1 C1 -53.2(3) . . . . ?
C13 C7 N1 In1 69.2(2) . . . . ?
C13 C8 C9 C10 -2.6(3) . . . . ?
C13 C8 C9 C14 176.1(2) . . . . ?
C13 C8 O1 In1 36.9(3) . . . . ?
C14 C9 C10 C11 -178.0(2) . . . . ?
C18 C11 C12 C13 -177.4(2) . . . . ?
C28 C29 O3 C30 -177.0(7) . . . . ?
C29 O3 C30 C31 178.3(5) . . . . ?
N1 C1 C2 C3 -176.1(2) . . . . ?
N1 C1 C6 C5 176.9(2) . . . . ?
N1 C1 C6 N2 -55.9(2) . . . . ?
N1 C7 C13 C8 -61.1(3) . . . . ?
N1 C7 C13 C12 120.3(2) . . . . ?
O1 C8 C9 C10 -179.5(2) . . . . ?
O1 C8 C9 C14 -0.8(3) . . . . ?
O1 C8 C13 C7 1.5(3) . . . . ?
O1 C8 C13 C12 -179.9(2) . . . . ?
In1 C24 Si1 C25 -172.89(15) . . . . ?
In1 C24 Si1 C26 -52.86(17) . . . . ?
In1 C24 Si1 C27 68.01(19) . . . . ?
C28B C29B O3B C30B -173.4(7) . . . . ?
C29B O3B C30B C31B 177.9(6) . . . . ?

loop_
_twin_individual_id
_twin_individual_mass_fraction_refined
1 0.642(14)
2 0.358(14)
